data_1506936
loop_
_publ_author_name
'Kim, Yi Jin'
'Lee, Daesung'

_publ_section_title
;
 Use of N-N bond stereodynamics in ring-closing metathesis to form
 medium-sized rings and macrocycles.
;
_journal_issue 23
_journal_name_full 'Organic letters'
_journal_page_first 4351
_journal_page_last 4353
_journal_paper_doi 10.1021/ol048136f
_journal_volume 6
_journal_year 2004
_chemical_formula_sum 'C14 H22 N2 O3'
_chemical_formula_weight 266.34
_chemical_name_systematic
; 
 ? 
;
_space_group_IT_number 14
_symmetry_cell_setting monoclinic
_symmetry_space_group_name_Hall '-P 2yn'
_symmetry_space_group_name_H-M 'P 1 21/n 1'
_atom_sites_solution_hydrogens geom
_atom_sites_solution_primary direct
_atom_sites_solution_secondary difmap
_audit_creation_method SHELXL-97
_cell_angle_alpha 90.00
_cell_angle_beta 109.205(2)
_cell_angle_gamma 90.00
_cell_formula_units_Z 4
_cell_length_a 10.6541(9)
_cell_length_b 9.4448(8)
_cell_length_c 14.5765(12)
_cell_measurement_reflns_used 4169
_cell_measurement_temperature 173(2)
_cell_measurement_theta_max 26.36
_cell_measurement_theta_min 2.62
_cell_volume 1385.1(2)
_computing_cell_refinement 'Bruker SMART'
_computing_data_collection 'Bruker SMART'
_computing_data_reduction 'Bruker SAINT'
_computing_molecular_graphics 'Bruker SHELXTL'
_computing_publication_material 'Bruker SHELXTL'
_computing_structure_refinement 'SHELXL-97 (Sheldrick, 1997)'
_computing_structure_solution 'SHELXS-97 (Sheldrick, 1990)'
_diffrn_ambient_temperature 173(2)
_diffrn_measured_fraction_theta_full 0.999
_diffrn_measured_fraction_theta_max 0.999
_diffrn_measurement_device_type 'CCD area detector'
_diffrn_measurement_method 'phi and omega scans'
_diffrn_radiation_monochromator graphite
_diffrn_radiation_source 'fine-focus sealed tube'
_diffrn_radiation_type MoK\a
_diffrn_radiation_wavelength 0.71073
_diffrn_reflns_av_R_equivalents 0.0258
_diffrn_reflns_av_sigmaI/netI 0.0221
_diffrn_reflns_limit_h_max 13
_diffrn_reflns_limit_h_min -12
_diffrn_reflns_limit_k_max 11
_diffrn_reflns_limit_k_min -11
_diffrn_reflns_limit_l_max 17
_diffrn_reflns_limit_l_min -17
_diffrn_reflns_number 10809
_diffrn_reflns_theta_full 25.99
_diffrn_reflns_theta_max 25.99
_diffrn_reflns_theta_min 2.08
_exptl_absorpt_coefficient_mu 0.090
_exptl_absorpt_correction_T_max 0.9840
_exptl_absorpt_correction_T_min 0.9683
_exptl_absorpt_correction_type none
_exptl_crystal_density_diffrn 1.277
_exptl_crystal_density_meas 0
_exptl_crystal_density_method 'not measured'
_exptl_crystal_F_000 576
_exptl_crystal_size_max 0.36
_exptl_crystal_size_mid 0.34
_exptl_crystal_size_min 0.18
_refine_diff_density_max 0.324
_refine_diff_density_min -0.176
_refine_diff_density_rms 0.042
_refine_ls_extinction_method none
_refine_ls_goodness_of_fit_ref 1.008
_refine_ls_hydrogen_treatment mixed
_refine_ls_matrix_type full
_refine_ls_number_parameters 175
_refine_ls_number_reflns 2721
_refine_ls_number_restraints 0
_refine_ls_restrained_S_all 1.008
_refine_ls_R_factor_all 0.0487
_refine_ls_R_factor_gt 0.0391
_refine_ls_shift/su_max 0.000
_refine_ls_shift/su_mean 0.000
_refine_ls_structure_factor_coef Fsqd
_refine_ls_weighting_details 'calc w=1/[\s^2^(Fo^2^)+(0.0577P)^2^+0.5546P] where P=(Fo^2^+2Fc^2^)/3'
_refine_ls_weighting_scheme calc
_refine_ls_wR_factor_gt 0.1019
_refine_ls_wR_factor_ref 0.1067
_reflns_number_gt 2272
_reflns_number_total 2721
_reflns_threshold_expression >2sigma(I)
_cod_data_source_file ol048136fsi20040915_022256.cif
_cod_data_source_block lee017
_cod_depositor_comments
;
The following automatic conversions were performed:

'_symmetry_cell_setting' value 'Monoclinic' changed to 'monoclinic'
according to /home/saulius/struct/CIF-dictionaries/cif_core.dic
dictionary named 'cif_core.dic' version 2.4.1 from 2010-06-29.

Automatic conversion script
Id: cif_fix_values 1715 2011-07-08 13:25:40Z adriana 
;
_cod_original_sg_symbol_H-M P2(1)/n
_cod_database_code 1506936

loop_
_symmetry_equiv_pos_as_xyz
'x, y, z'
'-x+1/2, y+1/2, -z+1/2'
'-x, -y, -z'
'x-1/2, -y-1/2, z-1/2'

loop_
_atom_site_label
_atom_site_type_symbol
_atom_site_fract_x
_atom_site_fract_y
_atom_site_fract_z
_atom_site_U_iso_or_equiv
_atom_site_adp_type
_atom_site_occupancy
_atom_site_symmetry_multiplicity
_atom_site_calc_flag
_atom_site_refinement_flags
O1 O -0.02202(10) 0.53488(11) 0.14004(7) 0.0263(3) Uani 1 1 d .
O2 O -0.32106(10) 0.18780(12) -0.01221(8) 0.0326(3) Uani 1 1 d .
H2O H -0.3217 0.1085 -0.0385 0.049 Uiso 1 1 calc R
O3 O 0.27214(11) 0.07554(11) 0.06858(7) 0.0292(3) Uani 1 1 d .
N1 N 0.13535(11) 0.39589(12) 0.23992(8) 0.0189(3) Uani 1 1 d .
H1 H 0.1525 0.3221 0.2790 0.023 Uiso 1 1 calc R
N2 N 0.12398(12) 0.24735(13) -0.00029(8) 0.0233(3) Uani 1 1 d .
H2N H 0.1069 0.3218 -0.0387 0.028 Uiso 1 1 calc R
C1 C 0.00869(13) 0.43369(14) 0.19680(9) 0.0183(3) Uani 1 1 d .
C2 C -0.09801(13) 0.34981(15) 0.22344(9) 0.0195(3) Uani 1 1 d .
C3 C -0.14581(15) 0.44922(17) 0.28885(11) 0.0277(3) Uani 1 1 d .
H3A H -0.0718 0.4696 0.3483 0.042 Uiso 1 1 calc R
H3B H -0.2178 0.4035 0.3058 0.042 Uiso 1 1 calc R
H3C H -0.1783 0.5378 0.2541 0.042 Uiso 1 1 calc R
C4 C -0.04564(13) 0.21211(15) 0.27846(10) 0.0211(3) Uani 1 1 d .
H4A H -0.0022 0.1552 0.2414 0.032 Uiso 1 1 calc R
H4B H -0.1199 0.1586 0.2869 0.032 Uiso 1 1 calc R
H4C H 0.0186 0.2346 0.3423 0.032 Uiso 1 1 calc R
C5 C -0.21705(13) 0.31855(15) 0.13127(10) 0.0225(3) Uani 1 1 d .
H5A H -0.2919 0.2851 0.1517 0.027 Uiso 1 1 calc R
H5B H -0.2450 0.4086 0.0956 0.027 Uiso 1 1 calc R
C6 C -0.19386(14) 0.21009(16) 0.06105(10) 0.0239(3) Uani 1 1 d .
H6 H -0.1631 0.1192 0.0966 0.029 Uiso 1 1 calc R
C7 C -0.09317(15) 0.25870(16) 0.01712(10) 0.0236(3) Uani 1 1 d .
H7 H -0.1129 0.3400 -0.0235 0.028 Uiso 1 1 calc R
C8 C 0.02265(14) 0.19434(15) 0.03172(10) 0.0228(3) Uani 1 1 d .
H8 H 0.0377 0.1070 0.0660 0.027 Uiso 1 1 calc R
C9 C 0.24658(15) 0.18938(15) 0.02519(10) 0.0234(3) Uani 1 1 d .
C10 C 0.35272(16) 0.27769(17) 0.00506(11) 0.0271(3) Uani 1 1 d .
H10A H 0.3171 0.3195 -0.0607 0.033 Uiso 1 1 calc R
H10B H 0.4293 0.2168 0.0071 0.033 Uiso 1 1 calc R
C11 C 0.39915(15) 0.39681(16) 0.08120(10) 0.0251(3) Uani 1 1 d .
H11A H 0.4799 0.4416 0.0749 0.030 Uiso 1 1 calc R
H11B H 0.3290 0.4701 0.0680 0.030 Uiso 1 1 calc R
C12 C 0.42897(14) 0.34353(16) 0.18307(10) 0.0229(3) Uani 1 1 d .
H12 H 0.5022 0.2807 0.2064 0.027 Uiso 1 1 calc R
C13 C 0.36401(13) 0.37466(15) 0.24445(10) 0.0221(3) Uani 1 1 d .
H13 H 0.3949 0.3311 0.3066 0.026 Uiso 1 1 calc R
C14 C 0.24678(13) 0.47183(15) 0.22506(10) 0.0219(3) Uani 1 1 d .
H14A H 0.2708 0.5542 0.2694 0.026 Uiso 1 1 calc R
H14B H 0.2207 0.5072 0.1574 0.026 Uiso 1 1 calc R

loop_
_atom_site_aniso_label
_atom_site_aniso_U_11
_atom_site_aniso_U_22
_atom_site_aniso_U_33
_atom_site_aniso_U_23
_atom_site_aniso_U_13
_atom_site_aniso_U_12
O1 0.0272(5) 0.0234(5) 0.0274(5) 0.0063(4) 0.0078(4) 0.0006(4)
O2 0.0238(6) 0.0313(6) 0.0328(6) -0.0055(5) -0.0040(5) 0.0026(5)
O3 0.0347(6) 0.0253(6) 0.0279(5) 0.0024(4) 0.0105(5) 0.0061(5)
N1 0.0187(6) 0.0208(6) 0.0187(5) 0.0022(5) 0.0079(4) -0.0009(5)
N2 0.0290(7) 0.0227(6) 0.0192(6) 0.0021(5) 0.0094(5) 0.0028(5)
C1 0.0224(7) 0.0184(7) 0.0148(6) -0.0025(5) 0.0068(5) 0.0013(5)
C2 0.0168(7) 0.0222(7) 0.0200(7) 0.0009(5) 0.0066(5) 0.0012(5)
C3 0.0253(7) 0.0314(8) 0.0298(8) -0.0011(6) 0.0135(6) 0.0045(6)
C4 0.0187(7) 0.0243(7) 0.0203(7) 0.0036(6) 0.0063(5) -0.0017(6)
C5 0.0169(7) 0.0246(7) 0.0246(7) 0.0041(6) 0.0049(5) 0.0020(6)
C6 0.0190(7) 0.0252(7) 0.0230(7) 0.0011(6) 0.0009(5) 0.0011(6)
C7 0.0298(8) 0.0231(7) 0.0153(6) -0.0011(5) 0.0040(5) 0.0010(6)
C8 0.0283(8) 0.0216(7) 0.0175(7) -0.0013(5) 0.0064(6) -0.0007(6)
C9 0.0317(8) 0.0229(7) 0.0159(7) -0.0027(6) 0.0085(6) 0.0040(6)
C10 0.0323(8) 0.0309(8) 0.0232(7) 0.0021(6) 0.0159(6) 0.0069(6)
C11 0.0256(7) 0.0273(8) 0.0274(7) 0.0033(6) 0.0153(6) 0.0007(6)
C12 0.0185(7) 0.0251(7) 0.0256(7) 0.0012(6) 0.0080(5) -0.0003(6)
C13 0.0197(7) 0.0262(7) 0.0200(7) 0.0016(6) 0.0060(5) -0.0039(6)
C14 0.0216(7) 0.0237(7) 0.0237(7) -0.0011(6) 0.0119(6) -0.0037(6)

loop_
_atom_type_symbol
_atom_type_description
_atom_type_scat_dispersion_real
_atom_type_scat_dispersion_imag
_atom_type_scat_source
C C 0.0033 0.0016 'International Tables Vol C Tables 4.2.6.8 and 6.1.1.4'
H H 0.0000 0.0000 'International Tables Vol C Tables 4.2.6.8 and 6.1.1.4'
N N 0.0061 0.0033 'International Tables Vol C Tables 4.2.6.8 and 6.1.1.4'
O O 0.0106 0.0060 'International Tables Vol C Tables 4.2.6.8 and 6.1.1.4'

loop_
_geom_angle_atom_site_label_1
_geom_angle_atom_site_label_2
_geom_angle_atom_site_label_3
_geom_angle
C1 N1 C14 122.86(12)
C9 N2 C8 122.99(12)
O1 C1 N1 121.71(13)
O1 C1 C2 120.86(12)
N1 C1 C2 117.39(11)
C4 C2 C1 113.41(11)
C4 C2 C3 109.33(11)
C1 C2 C3 105.37(11)
C4 C2 C5 110.28(11)
C1 C2 C5 110.07(11)
C3 C2 C5 108.15(11)
C6 C5 C2 116.42(11)
O2 C6 C7 111.19(12)
O2 C6 C5 105.99(11)
C7 C6 C5 112.32(12)
C8 C7 C6 123.49(13)
C7 C8 N2 124.03(13)
O3 C9 N2 121.70(14)
O3 C9 C10 121.93(13)
N2 C9 C10 116.17(13)
C9 C10 C11 110.27(11)
C12 C11 C10 112.39(12)
C13 C12 C11 127.12(13)
C12 C13 C14 126.38(13)
N1 C14 C13 109.77(11)

loop_
_geom_bond_atom_site_label_1
_geom_bond_atom_site_label_2
_geom_bond_distance
O1 C1 1.2357(16)
O2 C6 1.4385(16)
O3 C9 1.2316(18)
N1 C1 1.3362(17)
N1 C14 1.4629(17)
N2 C9 1.3508(19)
N2 C8 1.4019(19)
C1 C2 1.5366(18)
C2 C4 1.5335(19)
C2 C3 1.5393(19)
C2 C5 1.5426(18)
C5 C6 1.525(2)
C6 C7 1.491(2)
C7 C8 1.328(2)
C9 C10 1.510(2)
C10 C11 1.543(2)
C11 C12 1.500(2)
C12 C13 1.332(2)
C13 C14 1.500(2)

loop_
_geom_hbond_atom_site_label_D
_geom_hbond_atom_site_label_H
_geom_hbond_atom_site_label_A
_geom_hbond_distance_DH
_geom_hbond_distance_HA
_geom_hbond_distance_DA
_geom_hbond_angle_DHA
_geom_hbond_site_symmetry_A
O2 H2O O3 0.84 1.91 2.7230(16) 162.7 3
N2 H2N O1 0.88 1.99 2.8467(16) 164.8 3_565

loop_
_geom_torsion_atom_site_label_1
_geom_torsion_atom_site_label_2
_geom_torsion_atom_site_label_3
_geom_torsion_atom_site_label_4
_geom_torsion
C14 N1 C1 O1 1.1(2)
C14 N1 C1 C2 -176.56(11)
O1 C1 C2 C4 168.89(12)
N1 C1 C2 C4 -13.38(17)
O1 C1 C2 C3 -71.57(15)
N1 C1 C2 C3 106.16(13)
O1 C1 C2 C5 44.82(16)
N1 C1 C2 C5 -137.45(12)
C4 C2 C5 C6 -54.79(15)
C1 C2 C5 C6 71.08(15)
C3 C2 C5 C6 -174.29(12)
C2 C5 C6 O2 173.79(11)
C2 C5 C6 C7 -64.60(16)
O2 C6 C7 C8 -125.47(14)
C5 C6 C7 C8 115.94(15)
C6 C7 C8 N2 -172.76(13)
C9 N2 C8 C7 171.82(13)
C8 N2 C9 O3 9.1(2)
C8 N2 C9 C10 -165.88(12)
O3 C9 C10 C11 -98.63(16)
N2 C9 C10 C11 76.38(16)
C9 C10 C11 C12 47.89(16)
C10 C11 C12 C13 -114.00(17)
C11 C12 C13 C14 -0.7(2)
C1 N1 C14 C13 -155.28(12)
C12 C13 C14 N1 123.40(15)
